data_7224228
loop_
_publ_author_name
'Ar\'i\~nez-Soriano, J.'
'Albalad, J.'
'P\'erez-Carvajal, J.'
'Imaz, I.'
'Busqu\'e, F.'
'Juanhuix, J.'
'Maspoch, D.'

_publ_section_title
;
 Two-step synthesis of heterometallic coordination polymers using a
 polyazamacrocyclic linker
;
_journal_issue 22
_journal_name_full CrystEngComm
_journal_page_first 4196
_journal_paper_doi 10.1039/C5CE02520F
_journal_volume 18
_journal_year 2016
_chemical_formula_moiety 'C30 H34 N6 O11 Zn2, 3H2O'
_chemical_formula_sum 'C30 H40 N6 O14 Zn2'
_chemical_formula_weight 839.37
_chemical_name_systematic 5
_space_group_crystal_system monoclinic
_space_group_IT_number 14
_space_group_name_Hall '-P 2yn'
_space_group_name_H-M_alt 'P 1 21/n 1'
_symmetry_space_group_name_Hall '-P 2yn'
_symmetry_space_group_name_H-M 'P 1 21/n 1'
_atom_sites_solution_hydrogens geom
_audit_creation_method SHELXL-2013
_audit_update_record
;
2015-12-22 deposited with the CCDC.
2016-02-11 downloaded from the CCDC.
;
_cell_angle_alpha 90
_cell_angle_beta 103.90(2)
_cell_angle_gamma 90
_cell_formula_units_Z 4
_cell_length_a 10.830(16)
_cell_length_b 18.480(2)
_cell_length_c 16.550(2)
_cell_measurement_reflns_used 2156
_cell_measurement_temperature 293(2)
_cell_measurement_theta_max 20.3
_cell_measurement_theta_min 2.1
_cell_volume 3215(5)
_computing_cell_refinement 'XDS (Kabsch, 1993)'
_computing_data_collection 'M2DM bruker'
_computing_data_reduction 'XDS (Kabsch, 1993)'
_computing_structure_refinement 'SHELXL-2013 (Sheldrick, 2013)'
_computing_structure_solution 'SIR2011 (POlidori 2011)'
_diffrn_ambient_temperature 293(2)
_diffrn_detector_area_resol_mean 28.5714
_diffrn_measured_fraction_theta_full 0.589
_diffrn_measured_fraction_theta_max 0.990
_diffrn_measurement_device_type
;
Rigaku Saturn724+ (2x2 bin mode)
;
_diffrn_measurement_method
;
'profile data from \w-scans'
;
_diffrn_radiation_type 'synchrotron radiation'
_diffrn_radiation_wavelength 0.68890
_diffrn_reflns_av_R_equivalents 0.1174
_diffrn_reflns_av_unetI/netI 0.1606
_diffrn_reflns_Laue_measured_fraction_full 0.589
_diffrn_reflns_Laue_measured_fraction_max 0.990
_diffrn_reflns_limit_h_max 10
_diffrn_reflns_limit_h_min -9
_diffrn_reflns_limit_k_max 18
_diffrn_reflns_limit_k_min -18
_diffrn_reflns_limit_l_max 13
_diffrn_reflns_limit_l_min -16
_diffrn_reflns_number 8378
_diffrn_reflns_point_group_measured_fraction_full 0.589
_diffrn_reflns_point_group_measured_fraction_max 0.990
_diffrn_reflns_theta_full 25.242
_diffrn_reflns_theta_max 21.003
_diffrn_reflns_theta_min 2.044
_diffrn_source 'synchrotron radiation'
_exptl_absorpt_coefficient_mu 1.446
_exptl_absorpt_correction_type none
_exptl_crystal_colour white
_exptl_crystal_density_diffrn 1.722
_exptl_crystal_description prisme
_exptl_crystal_F_000 1712
_exptl_crystal_size_max 0.3
_exptl_crystal_size_mid 0.2
_exptl_crystal_size_min 0.2
_refine_diff_density_max 0.372
_refine_diff_density_min -0.370
_refine_diff_density_rms 0.090
_refine_ls_extinction_method none
_refine_ls_goodness_of_fit_ref 1.018
_refine_ls_hydrogen_treatment constr
_refine_ls_matrix_type full
_refine_ls_number_parameters 469
_refine_ls_number_reflns 3420
_refine_ls_number_restraints 0
_refine_ls_restrained_S_all 1.018
_refine_ls_R_factor_all 0.1989
_refine_ls_R_factor_gt 0.0951
_refine_ls_shift/su_max 0.000
_refine_ls_shift/su_mean 0.000
_refine_ls_structure_factor_coef Fsqd
_refine_ls_weighting_details
;
 w=1/[\s^2^(Fo^2^)+(0.1397P)^2^]
 where P=(Fo^2^+2Fc^2^)/3
;
_refine_ls_weighting_scheme calc
_refine_ls_wR_factor_gt 0.2204
_refine_ls_wR_factor_ref 0.2896
_reflns_Friedel_coverage 0.000
_reflns_number_gt 1497
_reflns_number_total 3420
_reflns_threshold_expression 'I > 2\s(I)'
_cod_data_source_file c5ce02520f2.cif
_cod_data_source_block shelxl
_cod_depositor_comments 'Adding full bibliography for 7224225--7224230.cif.'
_cod_original_cell_volume 3215.3(16)
_cod_database_code 7224228
_shelx_space_group_comment
;
The symmetry employed for this shelxl refinement is uniquely defined
by the following loop, which should always be used as a source of
symmetry information in preference to the above space-group names.
They are only intended as comments.
;
_shelxl_version_number 2013-2

loop_
_space_group_symop_operation_xyz
'x, y, z'
'-x+1/2, y+1/2, -z+1/2'
'-x, -y, -z'
'x-1/2, -y-1/2, z-1/2'

loop_
_atom_site_label
_atom_site_type_symbol
_atom_site_fract_x
_atom_site_fract_y
_atom_site_fract_z
_atom_site_U_iso_or_equiv
_atom_site_adp_type
_atom_site_occupancy
_atom_site_site_symmetry_order
_atom_site_calc_flag
_atom_site_refinement_flags_posn
_atom_site_refinement_flags_adp
C1 C 0.510(3) 0.315(2) 0.376(2) 0.20(2) Uani 1 1 d . .
H1A H 0.4836 0.3299 0.4257 0.236 Uiso 1 1 calc R U
H1B H 0.4874 0.2641 0.3671 0.236 Uiso 1 1 calc R U
C2 C 0.631(4) 0.3199(15) 0.3913(17) 0.179(16) Uani 1 1 d . .
H2A H 0.6674 0.2843 0.4335 0.215 Uiso 1 1 calc R U
H2B H 0.6551 0.3673 0.4152 0.215 Uiso 1 1 calc R U
C3 C 0.814(3) 0.3489(12) 0.334(2) 0.174(16) Uani 1 1 d . .
H3A H 0.8572 0.3478 0.3929 0.209 Uiso 1 1 calc R U
H3B H 0.8652 0.3208 0.3050 0.209 Uiso 1 1 calc R U
C4 C 0.814(3) 0.419(2) 0.3079(17) 0.194(14) Uani 1 1 d . .
H4A H 0.7844 0.4500 0.3467 0.232 Uiso 1 1 calc R U
H4B H 0.9014 0.4332 0.3098 0.232 Uiso 1 1 calc R U
C5 C 0.686(4) 0.5109(12) 0.223(2) 0.22(2) Uani 1 1 d . .
H5A H 0.7516 0.5421 0.2551 0.264 Uiso 1 1 calc R U
H5B H 0.6731 0.5258 0.1650 0.264 Uiso 1 1 calc R U
C6 C 0.580(4) 0.5251(15) 0.245(2) 0.22(2) Uani 1 1 d . .
H6A H 0.5544 0.5746 0.2308 0.270 Uiso 1 1 calc R U
H6B H 0.5947 0.5201 0.3053 0.270 Uiso 1 1 calc R U
C7 C 0.383(3) 0.4786(16) 0.2545(17) 0.181(15) Uani 1 1 d . .
H7A H 0.3802 0.5270 0.2765 0.218 Uiso 1 1 calc R U
H7B H 0.3015 0.4697 0.2162 0.218 Uiso 1 1 calc R U
C8 C 0.396(4) 0.4292(16) 0.321(3) 0.25(3) Uani 1 1 d . .
H8A H 0.3164 0.4263 0.3381 0.304 Uiso 1 1 calc R U
H8B H 0.4606 0.4471 0.3686 0.304 Uiso 1 1 calc R U
C9 C 0.314(2) 0.3153(10) 0.2673(14) 0.129(9) Uani 1 1 d . .
H9A H 0.2478 0.3460 0.2345 0.155 Uiso 1 1 calc R U
H9B H 0.2830 0.2958 0.3132 0.155 Uiso 1 1 calc R U
C10 C 0.342(3) 0.2548(12) 0.2145(12) 0.104(7) Uani 1 1 d . .
C11 C 0.262(2) 0.1427(10) 0.1466(12) 0.079(5) Uani 1 1 d . .
C12 C 0.374(2) 0.1055(11) 0.1464(12) 0.093(6) Uani 1 1 d . .
H12 H 0.4501 0.1212 0.1809 0.111 Uiso 1 1 calc R U
C13 C 0.374(2) 0.0438(12) 0.0943(15) 0.096(6) Uani 1 1 d . .
H13 H 0.4485 0.0196 0.0917 0.116 Uiso 1 1 calc R U
C14 C 0.258(3) 0.0236(10) 0.0495(12) 0.082(5) Uani 1 1 d . .
C15 C 0.149(2) 0.0578(13) 0.0487(11) 0.100(6) Uani 1 1 d . .
H15 H 0.0726 0.0419 0.0142 0.120 Uiso 1 1 calc R U
C16 C 0.151(2) 0.1169(10) 0.0999(14) 0.092(6) Uani 1 1 d . .
H16 H 0.0749 0.1392 0.1023 0.110 Uiso 1 1 calc R U
C17 C 0.258(3) -0.0455(13) -0.0029(14) 0.111(9) Uani 1 1 d . .
C18 C 0.700(2) 0.2354(9) 0.3008(11) 0.106(7) Uani 1 1 d . .
H18A H 0.7800 0.2161 0.3331 0.127 Uiso 1 1 calc R U
H18B H 0.6318 0.2072 0.3139 0.127 Uiso 1 1 calc R U
C19 C 0.6954(17) 0.2279(10) 0.2126(11) 0.080(5) Uani 1 1 d . .
C20 C 0.7945(18) 0.4203(9) 0.1558(10) 0.086(6) Uani 1 1 d . .
H20A H 0.7287 0.4297 0.1057 0.103 Uiso 1 1 calc R U
H20B H 0.8189 0.3698 0.1548 0.103 Uiso 1 1 calc R U
C21 C 0.914(2) 0.4692(10) 0.1548(13) 0.091(7) Uani 1 1 d . .
C22 C 0.966(3) 0.5729(10) 0.0738(16) 0.100(7) Uani 1 1 d . .
C23 C 1.083(3) 0.5864(9) 0.1166(14) 0.092(6) Uani 1 1 d . .
H23 H 1.1159 0.5625 0.1666 0.111 Uiso 1 1 calc R U
C24 C 1.159(2) 0.6380(10) 0.0860(14) 0.090(6) Uani 1 1 d . .
H24 H 1.2442 0.6448 0.1130 0.108 Uiso 1 1 calc R U
C25 C 1.105(3) 0.6772(12) 0.016(2) 0.111(8) Uani 1 1 d . .
C26 C 0.985(3) 0.6653(10) -0.0285(15) 0.112(7) Uani 1 1 d . .
H26 H 0.9510 0.6916 -0.0767 0.135 Uiso 1 1 calc R U
C27 C 0.911(2) 0.6122(11) -0.0004(14) 0.113(7) Uani 1 1 d . .
H27 H 0.8280 0.6029 -0.0297 0.135 Uiso 1 1 calc R U
C28 C 1.176(3) 0.7353(12) -0.012(2) 0.119(10) Uani 1 1 d . .
C29 C 0.413(2) 0.4897(10) 0.1186(17) 0.117(7) Uani 1 1 d . .
H29A H 0.4433 0.5341 0.0988 0.141 Uiso 1 1 calc R U
H29B H 0.3232 0.4959 0.1163 0.141 Uiso 1 1 calc R U
C30 C 0.428(2) 0.4296(13) 0.0630(15) 0.100(6) Uani 1 1 d . .
O1 O 0.4384(16) 0.2565(7) 0.1873(9) 0.125(5) Uani 1 1 d . .
O2 O 0.3544(18) -0.0835(7) 0.0039(9) 0.125(6) Uani 1 1 d . .
O1W O 0.4922(13) 0.2129(7) 0.0299(8) 0.119(4) Uani 1 1 d . .
O3 O 0.1602(18) -0.0603(9) -0.0564(11) 0.135(6) Uani 1 1 d . .
O2W O 0.0296(14) 0.2230(8) 0.2446(9) 0.136(5) Uani 1 1 d . .
O4 O 0.6736(12) 0.2819(6) 0.1637(7) 0.092(4) Uani 1 1 d . .
O3W O 1.506(2) 0.6757(8) 0.0917(13) 0.204(9) Uani 1 1 d . .
O5 O 0.7075(12) 0.1649(6) 0.1824(7) 0.096(4) Uani 1 1 d . .
O4W O 1.091(4) 0.368(2) 0.322(4) 0.52(3) Uani 1 1 d . .
O6 O 1.0106(16) 0.4634(8) 0.2031(10) 0.121(5) Uani 1 1 d . .
O7 O 1.2879(18) 0.7493(8) 0.0229(12) 0.146(8) Uani 1 1 d . .
O8 O 1.1245(15) 0.7726(8) -0.0787(12) 0.135(6) Uani 1 1 d . .
O9 O 0.4887(14) 0.3741(8) 0.0904(9) 0.114(5) Uani 1 1 d . .
O10 O 0.3736(14) 0.4409(8) -0.0145(11) 0.125(5) Uani 1 1 d . .
Zn1 Zn 0.5634(2) 0.36335(10) 0.21144(13) 0.0901(9) Uani 1 1 d . .
Zn2 Zn 0.6812(3) 0.17267(11) 0.05962(14) 0.1022(10) Uani 1 1 d . .
N1 N 0.431(2) 0.3591(11) 0.3004(13) 0.133(7) Uani 1 1 d . .
N2 N 0.688(2) 0.3106(9) 0.3243(10) 0.121(6) Uani 1 1 d . .
N3 N 0.7415(16) 0.4326(8) 0.2291(10) 0.100(5) Uani 1 1 d . .
N4 N 0.482(2) 0.4776(9) 0.2059(14) 0.112(6) Uani 1 1 d . .
N5 N 0.2548(18) 0.2027(8) 0.1966(10) 0.104(5) Uani 1 1 d . .
H5 H 0.1893 0.2063 0.2172 0.125 Uiso 1 1 calc R U
N6 N 0.8818(15) 0.5205(8) 0.0939(10) 0.094(5) Uani 1 1 d . .
H6 H 0.8042 0.5212 0.0653 0.113 Uiso 1 1 calc R U

loop_
_atom_site_aniso_label
_atom_site_aniso_U_11
_atom_site_aniso_U_22
_atom_site_aniso_U_33
_atom_site_aniso_U_23
_atom_site_aniso_U_13
_atom_site_aniso_U_12
C1 0.18(3) 0.32(5) 0.11(2) 0.00(3) 0.09(3) -0.08(3)
C2 0.33(5) 0.12(2) 0.10(2) 0.001(17) 0.07(3) 0.10(3)
C3 0.18(3) 0.063(14) 0.21(3) -0.036(18) -0.09(2) 0.035(17)
C4 0.24(4) 0.27(4) 0.09(2) -0.03(2) 0.08(2) -0.07(3)
C5 0.37(5) 0.039(15) 0.34(4) -0.07(2) 0.26(4) -0.05(2)
C6 0.31(5) 0.068(18) 0.24(4) -0.07(2) -0.04(4) 0.06(3)
C7 0.25(4) 0.15(3) 0.17(3) 0.02(2) 0.12(3) 0.14(3)
C8 0.38(5) 0.12(2) 0.37(5) -0.15(3) 0.31(5) -0.12(3)
C9 0.20(3) 0.074(13) 0.16(2) -0.037(14) 0.133(19) 0.000(15)
C10 0.14(2) 0.087(15) 0.097(15) -0.024(13) 0.053(15) -0.012(15)
C11 0.092(16) 0.058(12) 0.095(14) -0.003(11) 0.041(13) -0.005(13)
C12 0.101(18) 0.082(13) 0.110(15) -0.007(12) 0.056(13) -0.006(13)
C13 0.065(16) 0.106(17) 0.132(18) 0.038(15) 0.051(14) 0.006(12)
C14 0.080(17) 0.075(13) 0.097(15) 0.019(12) 0.031(14) 0.013(13)
C15 0.12(2) 0.110(18) 0.074(14) -0.007(13) 0.022(13) -0.027(15)
C16 0.12(2) 0.067(13) 0.103(16) 0.002(12) 0.064(15) 0.000(13)
C17 0.20(3) 0.090(19) 0.061(15) -0.002(15) 0.070(18) -0.01(2)
C18 0.20(2) 0.047(10) 0.087(15) -0.007(10) 0.056(14) 0.000(12)
C19 0.126(16) 0.047(11) 0.068(13) -0.010(11) 0.028(11) 0.001(10)
C20 0.120(16) 0.070(11) 0.078(12) -0.019(9) 0.047(12) -0.032(11)
C21 0.14(2) 0.058(12) 0.061(14) 0.013(12) -0.001(13) -0.006(14)
C22 0.12(2) 0.062(13) 0.14(2) 0.012(14) 0.070(17) -0.002(15)
C23 0.116(19) 0.042(11) 0.131(18) -0.011(11) 0.054(16) 0.001(12)
C24 0.113(17) 0.042(10) 0.118(16) -0.010(12) 0.032(14) 0.006(12)
C25 0.11(2) 0.071(16) 0.18(3) -0.049(19) 0.10(2) 0.000(16)
C26 0.16(2) 0.067(13) 0.131(19) 0.011(12) 0.078(19) -0.016(15)
C27 0.14(2) 0.077(13) 0.116(17) 0.001(14) 0.015(15) -0.017(14)
C28 0.17(3) 0.059(14) 0.18(3) -0.006(16) 0.14(3) 0.001(19)
C29 0.14(2) 0.058(12) 0.17(2) -0.004(15) 0.057(18) 0.005(12)
C30 0.111(19) 0.102(18) 0.096(18) -0.011(17) 0.041(15) -0.003(15)
O1 0.161(15) 0.105(10) 0.136(12) -0.035(9) 0.087(11) -0.025(10)
O2 0.192(18) 0.067(9) 0.129(13) -0.001(8) 0.066(12) 0.016(9)
O1W 0.133(12) 0.107(10) 0.122(10) -0.023(8) 0.039(8) -0.002(8)
O3 0.163(16) 0.131(13) 0.110(13) -0.047(11) 0.030(11) -0.013(11)
O2W 0.136(13) 0.114(10) 0.175(13) -0.018(10) 0.072(10) 0.004(9)
O4 0.160(12) 0.047(7) 0.084(8) -0.001(7) 0.057(8) 0.008(7)
O3W 0.25(2) 0.103(12) 0.23(2) -0.028(12) 0.005(17) 0.007(13)
O5 0.155(12) 0.056(7) 0.091(9) -0.007(6) 0.058(8) -0.005(7)
O4W 0.42(6) 0.40(6) 0.75(10) -0.04(6) 0.20(6) -0.03(5)
O6 0.136(14) 0.099(11) 0.118(13) 0.020(10) 0.008(10) -0.013(10)
O7 0.159(16) 0.096(11) 0.228(19) -0.054(12) 0.135(16) -0.040(12)
O8 0.147(15) 0.083(10) 0.212(17) 0.012(11) 0.115(13) -0.001(9)
O9 0.122(12) 0.089(10) 0.133(12) -0.004(9) 0.036(9) 0.026(9)
O10 0.146(14) 0.117(12) 0.119(12) 0.022(10) 0.044(10) -0.020(9)
Zn1 0.139(2) 0.0534(12) 0.0949(17) -0.0072(11) 0.0616(14) 0.0022(12)
Zn2 0.145(2) 0.0702(14) 0.1068(19) -0.0053(12) 0.0610(16) -0.0128(14)
N1 0.172(19) 0.122(15) 0.136(17) -0.061(14) 0.098(15) -0.069(15)
N2 0.22(2) 0.081(12) 0.073(11) -0.005(9) 0.057(13) 0.009(13)
N3 0.121(14) 0.105(13) 0.080(12) -0.017(10) 0.035(10) -0.037(10)
N4 0.143(17) 0.067(11) 0.128(16) -0.035(12) 0.037(13) 0.018(11)
N5 0.140(16) 0.064(10) 0.123(13) -0.017(10) 0.061(12) 0.006(11)
N6 0.096(13) 0.085(11) 0.102(12) -0.007(10) 0.025(10) -0.004(10)

loop_
_atom_type_symbol
_atom_type_description
_atom_type_scat_dispersion_real
_atom_type_scat_dispersion_imag
_atom_type_scat_source
C C 0.0033 0.0016 'International Tables Vol C Tables 4.2.6.8 and 6.1.1.4'
H H 0.0000 0.0000 'International Tables Vol C Tables 4.2.6.8 and 6.1.1.4'
O O 0.0106 0.0060 'International Tables Vol C Tables 4.2.6.8 and 6.1.1.4'
Zn Zn 0.2839 1.4301 'International Tables Vol C Tables 4.2.6.8 and 6.1.1.4'
N N 0.0061 0.0033 'International Tables Vol C Tables 4.2.6.8 and 6.1.1.4'

loop_
_geom_angle_atom_site_label_1
_geom_angle_atom_site_label_2
_geom_angle_atom_site_label_3
_geom_angle
_geom_angle_site_symmetry_1
_geom_angle_site_symmetry_3
C2 C1 N1 117(3) . .
C1 C2 N2 117(3) . .
C4 C3 N2 119(2) . .
N3 C4 C3 115(3) . .
C6 C5 N3 121(3) . .
C5 C6 N4 111(3) . .
C8 C7 N4 118(2) . .
C7 C8 N1 112(2) . .
N1 C9 C10 110.1(19) . .
O1 C10 N5 123.7(19) . .
O1 C10 C9 120(2) . .
N5 C10 C9 116(2) . .
C16 C11 C12 118.7(18) . .
C16 C11 N5 116(2) . .
C12 C11 N5 125(2) . .
C11 C12 C13 121.6(19) . .
C14 C13 C12 114.5(18) . .
C15 C14 C13 125(2) . .
C15 C14 C17 120(2) . .
C13 C14 C17 114(2) . .
C14 C15 C16 119(2) . .
C11 C16 C15 121(2) . .
O2 C17 O3 120(2) . .
O2 C17 C14 122(3) . .
O3 C17 C14 118(3) . .
C19 C18 N2 112.0(14) . .
O4 C19 O5 118.9(15) . .
O4 C19 C18 121.4(15) . .
O5 C19 C18 119.6(16) . .
N3 C20 C21 113.5(13) . .
O6 C21 N6 127(2) . .
O6 C21 C20 123.1(19) . .
N6 C21 C20 110.0(18) . .
C23 C22 N6 126(2) . .
C23 C22 C27 121(2) . .
N6 C22 C27 113(2) . .
C22 C23 C24 120(2) . .
C25 C24 C23 119(2) . .
C26 C25 C24 122(2) . .
C26 C25 C28 117(3) . .
C24 C25 C28 121(3) . .
C25 C26 C27 119(2) . .
C26 C27 C22 119(2) . .
O7 C28 O8 117(2) . .
O7 C28 C25 122(3) . .
O8 C28 C25 121(3) . .
O7 C28 Zn2 53.6(13) . 3_765
O8 C28 Zn2 63.6(11) . 3_765
C25 C28 Zn2 174(2) . 3_765
N4 C29 C30 112.9(18) . .
O9 C30 O10 125(2) . .
O9 C30 C29 121(2) . .
O10 C30 C29 114(2) . .
C10 O1 Zn1 117.3(14) . .
C17 O2 Zn2 112.3(18) . 3_655
C19 O4 Zn1 110.1(10) . .
C19 O5 Zn2 109.3(11) . .
C28 O7 Zn2 97.4(18) . 3_765
C28 O8 Zn2 85.8(16) . 3_765
C30 O9 Zn1 120.2(15) . .
O9 Zn1 O4 80.1(5) . .
O9 Zn1 N2 154.4(6) . .
O4 Zn1 N2 74.4(5) . .
O9 Zn1 N3 101.6(6) . .
O4 Zn1 N3 85.1(5) . .
N2 Zn1 N3 79.4(7) . .
O9 Zn1 N4 78.9(7) . .
O4 Zn1 N4 149.6(6) . .
N2 Zn1 N4 125.7(7) . .
N3 Zn1 N4 78.0(7) . .
O9 Zn1 N1 119.1(8) . .
O4 Zn1 N1 133.6(6) . .
N2 Zn1 N1 78.1(8) . .
N3 Zn1 N1 125.4(6) . .
N4 Zn1 N1 76.3(8) . .
O9 Zn1 O1 80.5(5) . .
O4 Zn1 O1 72.8(5) . .
N2 Zn1 O1 89.0(6) . .
N3 Zn1 O1 157.2(6) . .
N4 Zn1 O1 124.3(7) . .
N1 Zn1 O1 70.1(6) . .
O2 Zn2 O5 116.9(5) 3_655 .
O2 Zn2 O7 106.1(6) 3_655 3_765
O5 Zn2 O7 136.0(6) . 3_765
O2 Zn2 O1W 96.7(7) 3_655 .
O5 Zn2 O1W 98.9(5) . .
O7 Zn2 O1W 84.4(6) 3_765 .
O2 Zn2 O8 120.4(7) 3_655 3_765
O5 Zn2 O8 89.4(6) . 3_765
O7 Zn2 O8 59.6(6) 3_765 3_765
O1W Zn2 O8 133.0(5) . 3_765
O2 Zn2 C28 117.2(7) 3_655 3_765
O5 Zn2 C28 114.4(8) . 3_765
O7 Zn2 C28 28.9(8) 3_765 3_765
O1W Zn2 C28 108.6(8) . 3_765
O8 Zn2 C28 30.7(8) 3_765 3_765
C8 N1 C9 109(2) . .
C8 N1 C1 114(3) . .
C9 N1 C1 105(2) . .
C8 N1 Zn1 111.8(15) . .
C9 N1 Zn1 113.1(12) . .
C1 N1 Zn1 103.2(15) . .
C2 N2 C18 114.4(18) . .
C2 N2 C3 114(2) . .
C18 N2 C3 109.8(18) . .
C2 N2 Zn1 108.4(17) . .
C18 N2 Zn1 105.5(12) . .
C3 N2 Zn1 103.5(13) . .
C4 N3 C20 120.2(19) . .
C4 N3 C5 111(2) . .
C20 N3 C5 107.7(16) . .
C4 N3 Zn1 107.3(15) . .
C20 N3 Zn1 106.9(10) . .
C5 N3 Zn1 102.3(15) . .
C6 N4 C29 120(2) . .
C6 N4 C7 108(3) . .
C29 N4 C7 105(2) . .
C6 N4 Zn1 108.5(15) . .
C29 N4 Zn1 106.3(11) . .
C7 N4 Zn1 108.2(14) . .
C10 N5 C11 124.4(18) . .
C21 N6 C22 125.5(19) . .

loop_
_geom_bond_atom_site_label_1
_geom_bond_atom_site_label_2
_geom_bond_distance
_geom_bond_site_symmetry_2
C1 C2 1.28(4) .
C1 N1 1.57(4) .
C2 N2 1.40(3) .
C3 C4 1.37(3) .
C3 N2 1.51(3) .
C4 N3 1.37(3) .
C5 C6 1.32(4) .
C5 N3 1.56(3) .
C6 N4 1.41(3) .
C7 C8 1.42(4) .
C7 N4 1.49(3) .
C8 N1 1.42(3) .
C9 N1 1.49(2) .
C9 C10 1.50(2) .
C10 O1 1.23(2) .
C10 N5 1.33(2) .
C11 C16 1.36(2) .
C11 C12 1.39(2) .
C11 N5 1.40(2) .
C12 C13 1.43(2) .
C13 C14 1.35(2) .
C14 C15 1.34(2) .
C14 C17 1.54(3) .
C15 C16 1.38(2) .
C17 O2 1.24(3) .
C17 O3 1.24(3) .
C18 C19 1.46(2) .
C18 N2 1.46(2) .
C19 O4 1.271(17) .
C19 O5 1.286(17) .
C20 N3 1.48(2) .
C20 C21 1.58(3) .
C21 O6 1.16(2) .
C21 N6 1.37(2) .
C22 C23 1.32(3) .
C22 N6 1.43(2) .
C22 C27 1.43(3) .
C23 C24 1.43(3) .
C24 C25 1.37(3) .
C25 C26 1.36(3) .
C25 C28 1.46(3) .
C26 C27 1.41(3) .
C28 O7 1.24(3) .
C28 O8 1.30(3) .
C28 Zn2 2.55(2) 3_765
C29 N4 1.48(2) .
C29 C30 1.48(3) .
C30 O9 1.24(2) .
C30 O10 1.29(2) .
O1 Zn1 2.374(14) .
O2 Zn2 1.943(14) 3_655
O1W Zn2 2.122(14) .
O4 Zn1 2.183(10) .
O5 Zn2 1.987(11) .
O7 Zn2 2.068(18) 3_765
O8 Zn2 2.287(15) 3_765
O9 Zn1 1.982(15) .
Zn1 N2 2.246(18) .
Zn1 N3 2.274(15) .
Zn1 N4 2.280(15) .
Zn1 N1 2.289(16) .
Zn2 O2 1.943(14) 3_655
Zn2 O7 2.068(18) 3_765
Zn2 O8 2.287(15) 3_765
Zn2 C28 2.55(2) 3_765
